data_7203602
loop_
_publ_author_name
'Imakubo, Tatsuro'
'Kibune, Megumi'
'Yoshino, Hiroko'
'Shirahata, Takashi'
'Yoza, Kenji'

_publ_section_title
;
 Hexagonal supramolecular organic conductors based on
 diiodo(pyrazino)tetraselenafulvalene: high yield recovery of the
 neutral ?-donor by a simple chemical reaction
;
_journal_issue 42
_journal_name_full 'Journal of Materials Chemistry'
_journal_page_first 4110
_journal_paper_doi 10.1039/b611010j
_journal_volume 16
_journal_year 2006
_chemical_formula_sum 'C25.2 H8.4 As1.33 Cl2.4 F8 I6 N6 Se12'
_chemical_formula_weight 2440.85
_chemical_name_systematic
;
?
;
_space_group_IT_number 193
_symmetry_cell_setting hexagonal
_symmetry_space_group_name_Hall '-P 6c 2'
_symmetry_space_group_name_H-M 'P 63/m c m'
_atom_sites_solution_hydrogens geom
_atom_sites_solution_primary direct
_atom_sites_solution_secondary difmap
_audit_creation_method SHELXL-97
_cell_angle_alpha 90.00
_cell_angle_beta 90.00
_cell_angle_gamma 120.00
_cell_formula_units_Z 2
_cell_length_a 20.3703(17)
_cell_length_b 20.3703(17)
_cell_length_c 7.2558(12)
_cell_measurement_reflns_used 3863
_cell_measurement_temperature 293
_cell_measurement_theta_max 27.69
_cell_measurement_theta_min 2.31
_cell_volume 2607.4(5)
_computing_cell_refinement 'Bruker SMART'
_computing_data_collection 'Bruker SMART'
_computing_data_reduction 'Bruker SAINT'
_computing_molecular_graphics 'Bruker SHELXTL'
_computing_publication_material 'Bruker SHELXTL'
_computing_structure_refinement 'SHELXL-97 (Sheldrick, 1997)'
_computing_structure_solution 'SHELXS-97 (Sheldrick, 1990)'
_diffrn_ambient_temperature 293
_diffrn_detector_area_resol_mean 8.366
_diffrn_measured_fraction_theta_full 0.962
_diffrn_measured_fraction_theta_max 0.962
_diffrn_measurement_device_type 'CCD area detector'
_diffrn_measurement_method 'phi and omega scans'
_diffrn_radiation_monochromator graphite
_diffrn_radiation_source 'fine-focus sealed tube'
_diffrn_radiation_type MoK\a
_diffrn_radiation_wavelength 0.71073
_diffrn_reflns_av_R_equivalents 0.0746
_diffrn_reflns_av_sigmaI/netI 0.0434
_diffrn_reflns_limit_h_max 16
_diffrn_reflns_limit_h_min -27
_diffrn_reflns_limit_k_max 27
_diffrn_reflns_limit_k_min -24
_diffrn_reflns_limit_l_max 9
_diffrn_reflns_limit_l_min -9
_diffrn_reflns_number 13782
_diffrn_reflns_theta_full 28.30
_diffrn_reflns_theta_max 28.30
_diffrn_reflns_theta_min 1.15
_exptl_absorpt_coefficient_mu 12.685
_exptl_absorpt_correction_T_max 0.3636
_exptl_absorpt_correction_T_min 0.1858
_exptl_absorpt_correction_type empirical
_exptl_absorpt_process_details 'SADABS; Sheldrick 1996'
_exptl_crystal_colour black
_exptl_crystal_density_diffrn 3.109
_exptl_crystal_density_meas 0
_exptl_crystal_density_method 'not measured'
_exptl_crystal_description block
_exptl_crystal_F_000 2106
_exptl_crystal_size_max 0.20
_exptl_crystal_size_mid 0.15
_exptl_crystal_size_min 0.10
_refine_diff_density_max 1.131
_refine_diff_density_min -0.752
_refine_diff_density_rms 0.182
_refine_ls_extinction_method none
_refine_ls_goodness_of_fit_ref 1.080
_refine_ls_hydrogen_treatment constr
_refine_ls_matrix_type full
_refine_ls_number_parameters 88
_refine_ls_number_reflns 1179
_refine_ls_number_restraints 69
_refine_ls_restrained_S_all 1.072
_refine_ls_R_factor_all 0.0464
_refine_ls_R_factor_gt 0.0344
_refine_ls_shift/su_max 0.001
_refine_ls_shift/su_mean 0.000
_refine_ls_structure_factor_coef Fsqd
_refine_ls_weighting_details 'calc w=1/[\s^2^(Fo^2^)+(0.0681P)^2^+0.0000P] where P=(Fo^2^+2Fc^2^)/3'
_refine_ls_weighting_scheme calc
_refine_ls_wR_factor_gt 0.0891
_refine_ls_wR_factor_ref 0.1170
_reflns_number_gt 913
_reflns_number_total 1179
_reflns_threshold_expression >2sigma(I)
_cod_data_source_file b611010j.txt
_cod_data_source_block (DIPSe)3(AsF6)1.33(CH2Cl2)1.2
_cod_depositor_comments
;
The following automatic conversions were performed:
'_symmetry_cell_setting' value 'Hexagonal' changed to 'hexagonal'
according to '/home/saulius/struct/CIF-dictionaries/cif_core.dic'
dictionary named 'cif_core.dic' version 2.4.1 from 2010-06-29.

Automatic conversion script
Id: cif_fix_enum 1527 2010-12-29 10:47:43Z saulius 
;
_cod_original_sg_symbol_H-M P6(3)/mcm
_cod_original_formula_sum 'C25.2 H8.4 As1.33 Cl2.40 F8 I6 N6 Se12'
_cod_database_code 7203602

loop_
_symmetry_equiv_pos_as_xyz
'x, y, z'
'-y, x-y, z'
'-x+y, -x, z'
'-x, -y, z+1/2'
'y, -x+y, z+1/2'
'x-y, x, z+1/2'
'y, x, -z+1/2'
'x-y, -y, -z+1/2'
'-x, -x+y, -z+1/2'
'-y, -x, -z'
'-x+y, y, -z'
'x, x-y, -z'
'-x, -y, -z'
'y, -x+y, -z'
'x-y, x, -z'
'x, y, -z-1/2'
'-y, x-y, -z-1/2'
'-x+y, -x, -z-1/2'
'-y, -x, z-1/2'
'-x+y, y, z-1/2'
'x, x-y, z-1/2'
'y, x, z'
'x-y, -y, z'
'-x, -x+y, z'

loop_
_atom_site_label
_atom_site_type_symbol
_atom_site_fract_x
_atom_site_fract_y
_atom_site_fract_z
_atom_site_U_iso_or_equiv
_atom_site_adp_type
_atom_site_occupancy
_atom_site_symmetry_multiplicity
_atom_site_calc_flag
_atom_site_refinement_flags
_atom_site_disorder_assembly
_atom_site_disorder_group
As1 As 0.0000 0.0000 0.0887(11) 0.069(3) Uani 0.33 6 d SPD . .
F1 F -0.0632(6) 0.0000 0.2500 0.086(6) Uani 0.67 4 d SPDU . .
F2 F 0.0706(10) 0.0000 -0.046(4) 0.087(8) Uani 0.33 2 d SPDU . .
As2 As 0.6667 0.3333 0.133(3) 0.233(12) Uani 0.17 3 d SPDU . 1
F3 F 0.5828(11) 0.275(2) 0.2500 0.133(13) Uani 0.33 2 d SPDU . 1
F4 F 0.6256(6) 0.3744(6) 0.0000 0.263(18) Uani 0.33 2 d SPDU A 1
C1 C 0.6436(5) 0.6062(5) 0.7500 0.0298(19) Uani 1 2 d S . .
C2 C 0.4912(6) 0.4912(6) 0.7500 0.031(3) Uani 1 4 d S . .
C3 C 0.4263(7) 0.4263(7) 0.7500 0.028(3) Uani 1 4 d S . .
C4 C 0.3162(5) 0.2767(5) 0.7500 0.0280(19) Uani 1 2 d S . .
C5 C 0.2036(6) 0.1654(6) 0.7500 0.049(3) Uani 1 2 d S . .
H5A H 0.1758 0.1115 0.7500 0.059 Uiso 1 2 calc SR . .
C1T C 0.6667 0.3333 0.0000 0.242(15) Uani 0.60 6 d SPDU . 2
Cl1T Cl 0.7171(5) 0.4342(10) 0.0000 0.285(15) Uani 0.40 2 d SPDU B 2
I1 I 0.75984(3) 0.65152(3) 0.7500 0.0324(2) Uani 1 2 d S . .
N1 N 0.2804(4) 0.2015(4) 0.7500 0.038(2) Uani 1 2 d S . .
Se1 Se 0.58755(5) 0.49757(5) 0.7500 0.0337(3) Uani 1 2 d S . .
Se2 Se 0.42352(5) 0.33208(5) 0.7500 0.0319(3) Uani 1 2 d S . .

loop_
_atom_site_aniso_label
_atom_site_aniso_U_11
_atom_site_aniso_U_22
_atom_site_aniso_U_33
_atom_site_aniso_U_23
_atom_site_aniso_U_13
_atom_site_aniso_U_12
As1 0.0375(17) 0.0375(17) 0.132(8) 0.000 0.000 0.0187(8)
F1 0.053(7) 0.063(10) 0.146(18) 0.000 0.000 0.032(5)
F2 0.073(11) 0.075(14) 0.11(2) 0.000 0.001(13) 0.038(7)
As2 0.199(11) 0.199(11) 0.30(2) 0.000 0.000 0.099(6)
F3 0.074(17) 0.12(2) 0.17(3) 0.000 0.000 0.021(16)
F4 0.244(18) 0.244(18) 0.32(3) 0.003(14) 0.003(14) 0.140(18)
C1 0.027(5) 0.031(5) 0.030(5) 0.000 0.000 0.013(4)
C2 0.027(5) 0.027(5) 0.042(8) 0.000 0.000 0.014(5)
C3 0.030(5) 0.030(5) 0.031(7) 0.000 0.000 0.019(5)
C4 0.031(5) 0.019(4) 0.034(5) 0.000 0.000 0.013(4)
C5 0.031(5) 0.027(5) 0.082(9) 0.000 0.000 0.007(4)
C1T 0.220(16) 0.220(16) 0.29(3) 0.000 0.000 0.110(8)
Cl1T 0.237(18) 0.25(2) 0.37(3) 0.000 -0.03(2) 0.127(11)
I1 0.0236(3) 0.0319(3) 0.0387(4) 0.000 0.000 0.0116(2)
N1 0.025(4) 0.024(4) 0.063(6) 0.000 0.000 0.011(3)
Se1 0.0251(5) 0.0253(5) 0.0506(7) 0.000 0.000 0.0124(4)
Se2 0.0245(5) 0.0274(5) 0.0454(6) 0.000 0.000 0.0142(4)

loop_
_atom_type_symbol
_atom_type_description
_atom_type_scat_dispersion_real
_atom_type_scat_dispersion_imag
_atom_type_scat_source
C C 0.0033 0.0016 'International Tables Vol C Tables 4.2.6.8 and 6.1.1.4'
H H 0.0000 0.0000 'International Tables Vol C Tables 4.2.6.8 and 6.1.1.4'
N N 0.0061 0.0033 'International Tables Vol C Tables 4.2.6.8 and 6.1.1.4'
F F 0.0171 0.0103 'International Tables Vol C Tables 4.2.6.8 and 6.1.1.4'
Cl Cl 0.1484 0.1585 'International Tables Vol C Tables 4.2.6.8 and 6.1.1.4'
As As 0.0499 2.0058 'International Tables Vol C Tables 4.2.6.8 and 6.1.1.4'
Se Se -0.0929 2.2259 'International Tables Vol C Tables 4.2.6.8 and 6.1.1.4'
I I -0.4742 1.8119 'International Tables Vol C Tables 4.2.6.8 and 6.1.1.4'

loop_
_geom_angle_atom_site_label_1
_geom_angle_atom_site_label_2
_geom_angle_atom_site_label_3
_geom_angle
_geom_angle_site_symmetry_1
_geom_angle_site_symmetry_3
_geom_angle_publ_flag
As1 As1 F2 77.8(11) 13 15 ?
As1 As1 F2 77.8(11) 13 14 ?
F2 As1 F2 115.7(7) 15 14 ?
As1 As1 F2 77.8(11) 13 13 ?
F2 As1 F2 115.7(7) 15 13 ?
F2 As1 F2 115.7(7) 14 13 ?
As1 As1 F2 55.8(11) 13 3 ?
F2 As1 F2 133.7(8) 15 3 ?
F2 As1 F2 58.5(7) 14 3 ?
F2 As1 F2 58.5(7) 13 3 ?
As1 As1 F2 55.8(11) 13 . ?
F2 As1 F2 58.5(7) 15 . ?
F2 As1 F2 58.5(7) 14 . ?
F2 As1 F2 133.7(8) 13 . ?
F2 As1 F2 91.5(16) 3 . ?
As1 As1 F2 55.8(11) 13 2 ?
F2 As1 F2 58.5(7) 15 2 ?
F2 As1 F2 133.7(8) 14 2 ?
F2 As1 F2 58.5(7) 13 2 ?
F2 As1 F2 91.5(16) 3 2 ?
F2 As1 F2 91.5(16) . 2 ?
As1 As1 F1 132.3(4) 13 3 ?
F2 As1 F1 54.5(11) 15 3 ?
F2 As1 F1 120.2(7) 14 3 ?
F2 As1 F1 120.2(7) 13 3 ?
F2 As1 F1 171.9(13) 3 3 ?
F2 As1 F1 94.1(9) . 3 ?
F2 As1 F1 94.1(9) 2 3 ?
As1 As1 F1 132.3(4) 13 2 ?
F2 As1 F1 120.2(7) 15 2 ?
F2 As1 F1 54.5(11) 14 2 ?
F2 As1 F1 120.2(7) 13 2 ?
F2 As1 F1 94.1(9) 3 2 ?
F2 As1 F1 94.1(9) . 2 ?
F2 As1 F1 171.9(13) 2 2 ?
F1 As1 F1 79.7(6) 3 2 ?
As1 As1 F1 132.3(4) 13 . ?
F2 As1 F1 120.2(7) 15 . ?
F2 As1 F1 120.2(7) 14 . ?
F2 As1 F1 54.5(11) 13 . ?
F2 As1 F1 94.1(9) 3 . ?
F2 As1 F1 171.9(13) . . ?
F2 As1 F1 94.1(9) 2 . ?
F1 As1 F1 79.7(6) 3 . ?
F1 As1 F1 79.7(6) 2 . ?
As1 As1 As1 180.000(1) 13 16_556 ?
F2 As1 As1 102.2(11) 15 16_556 ?
F2 As1 As1 102.2(11) 14 16_556 ?
F2 As1 As1 102.2(11) 13 16_556 ?
F2 As1 As1 124.2(11) 3 16_556 ?
F2 As1 As1 124.2(11) . 16_556 ?
F2 As1 As1 124.2(11) 2 16_556 ?
F1 As1 As1 47.7(4) 3 16_556 ?
F1 As1 As1 47.7(4) 2 16_556 ?
F1 As1 As1 47.7(4) . 16_556 ?
F2 F1 F2 168.2(15) 4 13 ?
F2 F1 As1 53.6(6) 4 16_556 ?
F2 F1 As1 138.2(11) 13 16_556 ?
F2 F1 As1 138.2(11) 4 . ?
F2 F1 As1 53.6(6) 13 . ?
As1 F1 As1 84.6(8) 16_556 . ?
As1 F2 F1 72.0(16) 13 13 ?
As1 F2 F2 69.2(5) 13 15 ?
F1 F2 F2 112(2) 13 15 ?
As1 F2 F2 69.2(5) 13 14 ?
F1 F2 F2 112(2) 13 14 ?
F2 F2 F2 104(3) 15 14 ?
As1 F2 As1 46.3(8) 13 . ?
F1 F2 As1 118.3(19) 13 . ?
F2 F2 As1 52.3(10) 15 . ?
F2 F2 As1 52.3(10) 14 . ?
As2 As2 F3 60.7(9) 16_556 2_655 ?
As2 As2 F3 60.7(9) 16_556 . ?
F3 As2 F3 98.0(12) 2_655 . ?
As2 As2 F3 60.7(9) 16_556 3_665 ?
F3 As2 F3 98.0(12) 2_655 3_665 ?
F3 As2 F3 98.0(12) . 3_665 ?
As2 As2 F4 123.6(10) 16_556 2_655 ?
F3 As2 F4 93.2(13) 2_655 2_655 ?
F3 As2 F4 77.2(10) . 2_655 ?
F3 As2 F4 168.4(16) 3_665 2_655 ?
As2 As2 F4 123.6(10) 16_556 3_665 ?
F3 As2 F4 77.2(10) 2_655 3_665 ?
F3 As2 F4 168.4(16) . 3_665 ?
F3 As2 F4 93.2(13) 3_665 3_665 ?
F4 As2 F4 92.4(14) 2_655 3_665 ?
As2 As2 F4 123.6(10) 16_556 . ?
F3 As2 F4 168.4(16) 2_655 . ?
F3 As2 F4 93.2(13) . . ?
F3 As2 F4 77.2(10) 3_665 . ?
F4 As2 F4 92.4(14) 2_655 . ?
F4 As2 F4 92.4(14) 3_665 . ?
As2 As2 As2 180.000(9) 16_556 10_665 ?
F3 As2 As2 119.3(9) 2_655 10_665 ?
F3 As2 As2 119.3(9) . 10_665 ?
F3 As2 As2 119.3(9) 3_665 10_665 ?
F4 As2 As2 56.4(10) 2_655 10_665 ?
F4 As2 As2 56.4(10) 3_665 10_665 ?
F4 As2 As2 56.4(10) . 10_665 ?
As2 F3 As2 58.7(19) 16_556 . ?
As2 F4 As2 67(2) . 10_665 ?
C1 C1 Se1 118.9(3) 7_556 . ?
C1 C1 I1 127.2(3) 7_556 . ?
Se1 C1 I1 113.8(5) . . ?
C3 C2 Se1 123.4(3) . . ?
C3 C2 Se1 123.4(3) . 7_556 ?
Se1 C2 Se1 113.3(7) . 7_556 ?
C2 C3 Se2 121.5(3) . 7_556 ?
C2 C3 Se2 121.5(3) . . ?
Se2 C3 Se2 117.0(7) 7_556 . ?
N1 C4 C4 121.6(5) . 7_556 ?
N1 C4 Se2 119.5(7) . . ?
C4 C4 Se2 118.9(2) 7_556 . ?
C5 C5 N1 122.0(6) 7_556 . ?
C5 C5 H5A 119.0 7_556 . ?
N1 C5 H5A 119.0 . . ?
Cl1T C1T Cl1T 120.000(2) 3_665 . ?
Cl1T C1T Cl1T 120.000(1) 3_665 2_655 ?
Cl1T C1T Cl1T 120.000(2) . 2_655 ?
C4 N1 C5 116.4(9) . . ?
C2 Se1 C1 94.4(4) . . ?
C3 Se2 C4 92.6(4) . . ?

loop_
_geom_bond_atom_site_label_1
_geom_bond_atom_site_label_2
_geom_bond_distance
_geom_bond_site_symmetry_2
_geom_bond_publ_flag
As1 As1 1.287(17) 13 ?
As1 F2 1.47(2) 15 ?
As1 F2 1.47(2) 14 ?
As1 F2 1.47(2) 13 ?
As1 F2 1.739(9) 3 ?
As1 F2 1.739(9) . ?
As1 F2 1.739(9) 2 ?
As1 F1 1.739(9) 3 ?
As1 F1 1.739(9) 2 ?
As1 F1 1.739(9) . ?
As1 As1 2.341(17) 16_556 ?
F1 F2 1.49(3) 4 ?
F1 F2 1.49(3) 13 ?
F1 As1 1.739(9) 16_556 ?
F2 As1 1.47(2) 13 ?
F2 F1 1.49(3) 13 ?
F2 F2 1.586(15) 15 ?
F2 F2 1.586(15) 14 ?
As2 As2 1.70(5) 16_556 ?
As2 F3 1.739(9) 2_655 ?
As2 F3 1.739(9) . ?
As2 F3 1.739(9) 3_665 ?
As2 F4 1.739(9) 2_655 ?
As2 F4 1.739(9) 3_665 ?
As2 F4 1.739(9) . ?
As2 As2 1.92(5) 10_665 ?
F3 As2 1.739(9) 16_556 ?
F4 As2 1.739(9) 10_665 ?
C1 C1 1.321(19) 7_556 ?
C1 Se1 1.916(9) . ?
C1 I1 2.067(9) . ?
C2 C3 1.322(19) . ?
C2 Se1 1.901(7) . ?
C2 Se1 1.901(7) 7_556 ?
C3 Se2 1.892(7) 7_556 ?
C3 Se2 1.892(7) . ?
C4 N1 1.328(11) . ?
C4 C4 1.394(17) 7_556 ?
C4 Se2 1.893(9) . ?
C5 C5 1.35(2) 7_556 ?
C5 N1 1.357(13) . ?
C5 H5A 0.9500 . ?
C1T Cl1T 1.779(18) 3_665 ?
C1T Cl1T 1.779(18) . ?
C1T Cl1T 1.779(18) 2_655 ?
